data_4124830
loop_
_publ_author_name
'Gu, Xiao'
'Xu, Xiaomin'
'Li, Huiyan'
'Liu, Zhifeng'
'Miao, Qian'

_publ_section_title
;
 Synthesis, Molecular Packing, and Thin Film Transistors of
 Dibenzo[a,m]rubicenes.
;
_journal_issue 51
_journal_name_full 'Journal of the American Chemical Society'
_journal_page_first 16203
_journal_page_last 16208
_journal_paper_doi 10.1021/jacs.5b10687
_journal_volume 137
_journal_year 2015
_chemical_formula_sum 'C50 H34 O4'
_chemical_formula_weight 698.77
_chemical_name_systematic
; 
 5,14-di(3,5-dimethoxyphenyl)dibenzo[a,m]rubicene 
;
_space_group_IT_number 14
_symmetry_cell_setting monoclinic
_symmetry_space_group_name_Hall '-P 2yn'
_symmetry_space_group_name_H-M 'P 1 21/n 1'
_atom_sites_solution_hydrogens geom
_atom_sites_solution_primary direct
_atom_sites_solution_secondary difmap
_audit_creation_method SHELXL-97
_cell_angle_alpha 90.00
_cell_angle_beta 101.2270(10)
_cell_angle_gamma 90.00
_cell_formula_units_Z 2
_cell_length_a 12.0444(6)
_cell_length_b 5.7447(3)
_cell_length_c 25.5486(14)
_cell_measurement_reflns_used 92
_cell_measurement_temperature 296(2)
_cell_measurement_theta_max 15
_cell_measurement_theta_min 15
_cell_volume 1733.92(16)
_computing_cell_refinement 'BRUKER KAPPA APEXII DUO DIFFRACTOMETER'
_computing_data_collection 'BRUKER KAPPA APEXII DUO DIFFRACTOMETER'
_computing_data_reduction 'BRUKER KAPPA APEXII DUO DIFFRACTOMETER'
_computing_molecular_graphics 'SIEMENS SHELXTL'
_computing_publication_material 'SIEMENS SHELXTL'
_computing_structure_refinement 'SHELXL-97 (Sheldrick, 2008)'
_computing_structure_solution 'SHELXS-97 (Sheldrick, 2008)'
_diffrn_ambient_temperature 296(2)
_diffrn_measured_fraction_theta_full 0.995
_diffrn_measured_fraction_theta_max 0.995
_diffrn_measurement_device_type 'BRUKER KAPPA APEXII DUO DIFFRACTOMETER'
_diffrn_measurement_method 'PHI & OMEGA SCAN'
_diffrn_radiation_monochromator graphite
_diffrn_radiation_source 'fine-focus sealed tube'
_diffrn_radiation_type MoK\a
_diffrn_radiation_wavelength 0.71073
_diffrn_reflns_av_R_equivalents 0.0417
_diffrn_reflns_av_sigmaI/netI 0.0396
_diffrn_reflns_limit_h_max 14
_diffrn_reflns_limit_h_min -11
_diffrn_reflns_limit_k_max 6
_diffrn_reflns_limit_k_min -6
_diffrn_reflns_limit_l_max 30
_diffrn_reflns_limit_l_min -30
_diffrn_reflns_number 13459
_diffrn_reflns_theta_full 25.25
_diffrn_reflns_theta_max 25.25
_diffrn_reflns_theta_min 2.04
_exptl_absorpt_coefficient_mu 0.084
_exptl_absorpt_correction_T_max 0.7456
_exptl_absorpt_correction_T_min 0.6656
_exptl_absorpt_correction_type multi-scan
_exptl_crystal_colour orange
_exptl_crystal_density_diffrn 1.338
_exptl_crystal_density_method 'not measured'
_exptl_crystal_description block
_exptl_crystal_F_000 732
_exptl_crystal_size_max 0.50
_exptl_crystal_size_mid 0.40
_exptl_crystal_size_min 0.30
_refine_diff_density_max 0.238
_refine_diff_density_min -0.154
_refine_diff_density_rms 0.031
_refine_ls_extinction_method none
_refine_ls_goodness_of_fit_ref 1.033
_refine_ls_hydrogen_treatment riding
_refine_ls_matrix_type full
_refine_ls_number_parameters 244
_refine_ls_number_reflns 3110
_refine_ls_number_restraints 0
_refine_ls_restrained_S_all 1.033
_refine_ls_R_factor_all 0.0565
_refine_ls_R_factor_gt 0.0397
_refine_ls_shift/su_max 0.000
_refine_ls_shift/su_mean 0.000
_refine_ls_structure_factor_coef Fsqd
_refine_ls_weighting_details 'calc w=1/[\s^2^(Fo^2^)+(0.0580P)^2^+0.2492P] where P=(Fo^2^+2Fc^2^)/3'
_refine_ls_weighting_scheme calc
_refine_ls_wR_factor_gt 0.1022
_refine_ls_wR_factor_ref 0.1130
_reflns_number_gt 2385
_reflns_number_total 3110
_reflns_threshold_expression >2sigma(I)
_cod_data_source_file ja5b10687_si_006.cif
_cod_data_source_block DMP-dibenzorubicene
_cod_depositor_comments
;
The following automatic conversions were performed:

'_symmetry_cell_setting' value 'Monoclinic' changed to 'monoclinic'
according to
/usr/data/users/saulius/crontab/automatic-downloads/current/ACS/lib/dictionaries/cif_core.dic
dictionary named 'cif_core.dic' version 2.4.2 from 2011-04-26.

Automatic conversion script
Id: cif_fix_values 4268 2015-11-12 08:31:59Z antanas 
;
_cod_original_sg_symbol_H-M P2(1)/n
_cod_database_code 4124830

loop_
_symmetry_equiv_pos_as_xyz
'x, y, z'
'-x+1/2, y+1/2, -z+1/2'
'-x, -y, -z'
'x-1/2, -y-1/2, z-1/2'

loop_
_atom_site_label
_atom_site_type_symbol
_atom_site_fract_x
_atom_site_fract_y
_atom_site_fract_z
_atom_site_U_iso_or_equiv
_atom_site_adp_type
_atom_site_occupancy
_atom_site_symmetry_multiplicity
_atom_site_calc_flag
_atom_site_refinement_flags
O1 O 0.49648(10) -0.0923(2) 0.22462(5) 0.0620(4) Uani 1 1 d .
O2 O 0.66045(10) 0.5605(2) 0.15466(5) 0.0666(4) Uani 1 1 d .
C1 C 0.59486(18) -0.1188(4) 0.26489(8) 0.0798(7) Uani 1 1 d .
H1A H 0.5855 -0.2498 0.2870 0.120 Uiso 1 1 calc R
H1B H 0.6064 0.0195 0.2864 0.120 Uiso 1 1 calc R
H1C H 0.6593 -0.1440 0.2486 0.120 Uiso 1 1 calc R
C2 C 0.49424(13) 0.0855(3) 0.18902(6) 0.0430(4) Uani 1 1 d .
C3 C 0.39683(13) 0.0984(3) 0.14959(6) 0.0432(4) Uani 1 1 d .
H3A H 0.3389 -0.0093 0.1490 0.052 Uiso 1 1 calc R
C4 C 0.38616(12) 0.2703(3) 0.11148(6) 0.0394(4) Uani 1 1 d .
C5 C 0.47234(13) 0.4313(3) 0.11167(6) 0.0438(4) Uani 1 1 d .
H5A H 0.4650 0.5477 0.0859 0.053 Uiso 1 1 calc R
C6 C 0.56916(13) 0.4155(3) 0.15078(6) 0.0447(4) Uani 1 1 d .
C7 C 0.58015(13) 0.2438(3) 0.18965(6) 0.0480(4) Uani 1 1 d .
H7A H 0.6453 0.2358 0.2160 0.058 Uiso 1 1 calc R
C8 C 0.65642(17) 0.7397(3) 0.11620(8) 0.0649(5) Uani 1 1 d .
H8A H 0.7255 0.8277 0.1237 0.097 Uiso 1 1 calc R
H8B H 0.5936 0.8406 0.1176 0.097 Uiso 1 1 calc R
H8C H 0.6475 0.6721 0.0813 0.097 Uiso 1 1 calc R
C9 C 0.27941(12) 0.2846(3) 0.06983(6) 0.0384(4) Uani 1 1 d .
C10 C 0.26176(13) 0.1332(3) 0.02351(6) 0.0378(4) Uani 1 1 d .
C11 C 0.34471(14) -0.0298(3) 0.01723(6) 0.0484(4) Uani 1 1 d .
H11A H 0.4152 -0.0231 0.0398 0.058 Uiso 1 1 calc R
C12 C 0.32484(16) -0.1982(3) -0.02119(7) 0.0542(5) Uani 1 1 d .
H12A H 0.3825 -0.2995 -0.0256 0.065 Uiso 1 1 calc R
C13 C 0.21854(15) -0.2177(3) -0.05354(6) 0.0483(4) Uani 1 1 d .
H13A H 0.2029 -0.3400 -0.0777 0.058 Uiso 1 1 calc R
C14 C 0.13657(14) -0.0560(3) -0.04980(6) 0.0415(4) Uani 1 1 d .
H14A H 0.0652 -0.0716 -0.0713 0.050 Uiso 1 1 calc R
C15 C 0.15778(12) 0.1326(3) -0.01422(6) 0.0354(3) Uani 1 1 d .
C16 C 0.19340(12) 0.4255(3) 0.07666(6) 0.0371(4) Uani 1 1 d .
C17 C 0.09395(12) 0.4493(2) 0.03530(5) 0.0330(3) Uani 1 1 d .
C18 C 0.02182(12) 0.6207(2) 0.04999(5) 0.0341(3) Uani 1 1 d .
C19 C 0.07023(12) 0.6854(3) 0.10625(5) 0.0373(4) Uani 1 1 d .
C20 C 0.02778(14) 0.8077(3) 0.14485(6) 0.0469(4) Uani 1 1 d .
H20A H -0.0437 0.8750 0.1365 0.056 Uiso 1 1 calc R
C21 C 0.09197(15) 0.8296(3) 0.19582(6) 0.0521(5) Uani 1 1 d .
H21A H 0.0633 0.9137 0.2213 0.063 Uiso 1 1 calc R
C22 C 0.19713(15) 0.7294(3) 0.20950(6) 0.0479(4) Uani 1 1 d .
H22A H 0.2397 0.7496 0.2437 0.058 Uiso 1 1 calc R
C23 C 0.23978(13) 0.5988(3) 0.17256(6) 0.0411(4) Uani 1 1 d .
H23A H 0.3104 0.5283 0.1819 0.049 Uiso 1 1 calc R
C24 C 0.17632(12) 0.5737(3) 0.12140(5) 0.0362(3) Uani 1 1 d .
C25 C -0.07504(12) 0.6826(2) 0.01206(5) 0.0331(3) Uani 1 1 d .

loop_
_atom_site_aniso_label
_atom_site_aniso_U_11
_atom_site_aniso_U_22
_atom_site_aniso_U_33
_atom_site_aniso_U_23
_atom_site_aniso_U_13
_atom_site_aniso_U_12
O1 0.0537(8) 0.0664(8) 0.0555(7) 0.0225(6) -0.0149(6) -0.0019(6)
O2 0.0389(7) 0.0797(9) 0.0752(9) 0.0112(7) -0.0035(6) -0.0199(7)
C1 0.0702(14) 0.0871(15) 0.0655(13) 0.0251(11) -0.0280(11) 0.0072(12)
C2 0.0366(9) 0.0482(9) 0.0405(9) 0.0057(7) -0.0015(7) 0.0059(8)
C3 0.0331(8) 0.0475(9) 0.0450(9) 0.0059(7) -0.0024(7) -0.0029(7)
C4 0.0296(8) 0.0475(9) 0.0386(8) 0.0030(7) 0.0003(6) 0.0036(7)
C5 0.0355(9) 0.0504(9) 0.0441(9) 0.0073(7) 0.0042(7) 0.0013(7)
C6 0.0292(8) 0.0551(10) 0.0482(9) -0.0024(8) 0.0039(7) -0.0052(7)
C7 0.0317(9) 0.0609(10) 0.0455(9) 0.0017(8) -0.0068(7) 0.0014(8)
C8 0.0540(12) 0.0608(12) 0.0829(14) 0.0017(10) 0.0208(10) -0.0140(10)
C9 0.0330(9) 0.0438(8) 0.0368(8) 0.0061(6) 0.0029(6) -0.0007(7)
C10 0.0372(8) 0.0413(8) 0.0347(8) 0.0045(6) 0.0063(6) 0.0021(7)
C11 0.0414(9) 0.0560(10) 0.0443(9) 0.0040(8) -0.0001(7) 0.0104(8)
C12 0.0553(11) 0.0543(10) 0.0520(10) -0.0014(8) 0.0076(8) 0.0204(9)
C13 0.0582(11) 0.0422(9) 0.0437(9) -0.0024(7) 0.0080(8) 0.0074(8)
C14 0.0416(9) 0.0434(9) 0.0385(8) 0.0018(7) 0.0056(7) -0.0009(7)
C15 0.0343(8) 0.0387(8) 0.0338(8) 0.0030(6) 0.0078(6) 0.0007(6)
C16 0.0334(8) 0.0422(8) 0.0341(8) 0.0048(6) 0.0027(6) -0.0033(7)
C17 0.0271(7) 0.0406(8) 0.0299(7) 0.0027(6) 0.0024(6) -0.0009(6)
C18 0.0307(8) 0.0417(8) 0.0289(7) -0.0005(6) 0.0033(6) -0.0042(7)
C19 0.0352(8) 0.0461(8) 0.0289(7) -0.0009(6) 0.0018(6) -0.0056(7)
C20 0.0402(9) 0.0633(11) 0.0359(8) -0.0020(7) 0.0043(7) 0.0087(8)
C21 0.0574(11) 0.0651(11) 0.0323(8) -0.0072(8) 0.0051(8) 0.0104(9)
C22 0.0537(10) 0.0548(10) 0.0301(8) -0.0043(7) -0.0048(7) -0.0010(8)
C23 0.0373(9) 0.0463(8) 0.0357(8) 0.0025(7) -0.0025(7) -0.0001(7)
C24 0.0353(8) 0.0400(8) 0.0322(7) 0.0015(6) 0.0037(6) -0.0039(7)
C25 0.0280(7) 0.0400(8) 0.0313(7) 0.0023(6) 0.0059(6) -0.0019(6)

loop_
_atom_type_symbol
_atom_type_description
_atom_type_scat_dispersion_real
_atom_type_scat_dispersion_imag
_atom_type_scat_source
C C 0.0033 0.0016 'International Tables Vol C Tables 4.2.6.8 and 6.1.1.4'
H H 0.0000 0.0000 'International Tables Vol C Tables 4.2.6.8 and 6.1.1.4'
O O 0.0106 0.0060 'International Tables Vol C Tables 4.2.6.8 and 6.1.1.4'

loop_
_geom_angle_atom_site_label_1
_geom_angle_atom_site_label_2
_geom_angle_atom_site_label_3
_geom_angle
_geom_angle_site_symmetry_1
_geom_angle_site_symmetry_3
C2 O1 C1 117.98(14) . .
C6 O2 C8 118.27(14) . .
O1 C2 C7 124.75(14) . .
O1 C2 C3 115.26(14) . .
C7 C2 C3 119.99(14) . .
C4 C3 C2 120.00(15) . .
C3 C4 C5 120.58(14) . .
C3 C4 C9 119.30(14) . .
C5 C4 C9 120.11(13) . .
C6 C5 C4 118.88(14) . .
O2 C6 C5 124.41(15) . .
O2 C6 C7 114.71(14) . .
C5 C6 C7 120.89(15) . .
C2 C7 C6 119.66(14) . .
C16 C9 C10 118.03(13) . .
C16 C9 C4 120.83(14) . .
C10 C9 C4 120.94(13) . .
C11 C10 C15 118.28(14) . .
C11 C10 C9 119.97(14) . .
C15 C10 C9 121.57(13) . .
C12 C11 C10 121.76(16) . .
C11 C12 C13 119.86(16) . .
C14 C13 C12 119.81(16) . .
C13 C14 C15 121.60(15) . .
C14 C15 C10 117.71(14) . .
C14 C15 C25 122.95(14) . 3_565
C10 C15 C25 119.21(13) . 3_565
C9 C16 C17 120.68(13) . .
C9 C16 C24 132.30(14) . .
C17 C16 C24 107.03(12) . .
C25 C17 C18 126.80(13) 3_565 .
C25 C17 C16 123.46(13) 3_565 .
C18 C17 C16 109.74(12) . .
C25 C18 C17 117.60(12) . .
C25 C18 C19 135.78(14) . .
C17 C18 C19 106.57(12) . .
C20 C19 C24 118.25(13) . .
C20 C19 C18 133.11(14) . .
C24 C19 C18 108.30(13) . .
C21 C20 C19 119.93(15) . .
C22 C21 C20 121.33(15) . .
C21 C22 C23 120.09(15) . .
C22 C23 C24 119.35(15) . .
C23 C24 C19 120.90(14) . .
C23 C24 C16 131.08(14) . .
C19 C24 C16 107.77(12) . .
C17 C25 C18 115.39(13) 3_565 .
C17 C25 C15 115.16(13) 3_565 3_565
C18 C25 C15 129.44(13) . 3_565

loop_
_geom_bond_atom_site_label_1
_geom_bond_atom_site_label_2
_geom_bond_distance
_geom_bond_site_symmetry_2
O1 C2 1.3648(19) .
O1 C1 1.418(2) .
O2 C6 1.3678(19) .
O2 C8 1.417(2) .
C2 C7 1.375(2) .
C2 C3 1.392(2) .
C3 C4 1.375(2) .
C4 C5 1.389(2) .
C4 C9 1.503(2) .
C5 C6 1.383(2) .
C6 C7 1.388(2) .
C9 C16 1.353(2) .
C9 C10 1.451(2) .
C10 C11 1.401(2) .
C10 C15 1.424(2) .
C11 C12 1.366(2) .
C12 C13 1.387(2) .
C13 C14 1.372(2) .
C14 C15 1.405(2) .
C15 C25 1.464(2) 3_565
C16 C17 1.4412(19) .
C16 C24 1.472(2) .
C17 C25 1.4081(19) 3_565
C17 C18 1.411(2) .
C18 C25 1.4096(19) .
C18 C19 1.4891(19) .
C19 C20 1.387(2) .
C19 C24 1.415(2) .
C20 C21 1.385(2) .
C21 C22 1.373(2) .
C22 C23 1.381(2) .
C23 C24 1.3870(19) .
C25 C17 1.4080(19) 3_565
C25 C15 1.464(2) 3_565
